data_2207761
loop_
_publ_author_name
'Xian-Qiang Huang'
'Da-Qi Wang'
'Jian-Min Dou'
'Jin-Xian Wang'

_publ_section_title
;
 1,5-Diphenyl-3-(2-pyridyl)pentane-1,5-dione
;
_journal_coeditor_code CV6614
_journal_issue 1
_journal_name_full 'Acta Crystallographica Section E'
_journal_page_first o60
_journal_page_last o61
_journal_paper_doi 10.1107/S1600536805040080
_journal_volume 62
_journal_year 2006
_chemical_formula_iupac 'C22 H19 N O2'
_chemical_formula_moiety 'C22 H19 N O2'
_chemical_formula_sum 'C22 H19 N O2'
_chemical_formula_weight 329.38
_chemical_name_systematic
;
1,5-Diphenyl-3-(2-pyridyl)pentane-1,5-dione
;
_space_group_IT_number 14
_symmetry_cell_setting monoclinic
_symmetry_space_group_name_Hall '-P 2ybc'
_symmetry_space_group_name_H-M 'P 1 21/c 1'
_atom_sites_solution_hydrogens geom
_atom_sites_solution_primary direct
_atom_sites_solution_secondary difmap
_audit_creation_method SHELXL97
_cell_angle_alpha 90.00
_cell_angle_beta 90.213(2)
_cell_angle_gamma 90.00
_cell_formula_units_Z 4
_cell_length_a 11.519(2)
_cell_length_b 18.162(3)
_cell_length_c 8.640(3)
_cell_measurement_reflns_used 2451
_cell_measurement_temperature 298(2)
_cell_measurement_theta_max 22.681
_cell_measurement_theta_min 2.611
_cell_volume 1807.5(8)
_computing_cell_refinement SMART
_computing_data_collection 'SMART (Siemens, 1996)'
_computing_data_reduction 'SAINT (Siemens, 1996)'
_computing_molecular_graphics 'SHELXTL (Bruker, 1997)'
_computing_publication_material SHELXTL
_computing_structure_refinement 'SHELXL97 (Sheldrick, 1997)'
_computing_structure_solution 'SHELXS97 (Sheldrick, 1997)'
_diffrn_ambient_temperature 298(2)
_diffrn_measured_fraction_theta_full 1.000
_diffrn_measured_fraction_theta_max 1.000
_diffrn_measurement_device_type 'Bruker SMART CCD area-detector'
_diffrn_measurement_method '\f and \w'
_diffrn_radiation_monochromator graphite
_diffrn_radiation_source 'fine-focus sealed tube'
_diffrn_radiation_type MoK\a
_diffrn_radiation_wavelength 0.71073
_diffrn_reflns_av_R_equivalents 0.0520
_diffrn_reflns_av_sigmaI/netI 0.0514
_diffrn_reflns_limit_h_max 8
_diffrn_reflns_limit_h_min -13
_diffrn_reflns_limit_k_max 20
_diffrn_reflns_limit_k_min -21
_diffrn_reflns_limit_l_max 9
_diffrn_reflns_limit_l_min -10
_diffrn_reflns_number 9346
_diffrn_reflns_theta_full 25.01
_diffrn_reflns_theta_max 25.01
_diffrn_reflns_theta_min 2.09
_diffrn_standards_number 0
_exptl_absorpt_coefficient_mu 0.077
_exptl_absorpt_correction_T_max 0.9646
_exptl_absorpt_correction_T_min 0.9587
_exptl_absorpt_correction_type multi-scan
_exptl_absorpt_process_details '(SADABS; Sheldrick, 1996)'
_exptl_crystal_colour colourless
_exptl_crystal_density_diffrn 1.210
_exptl_crystal_density_method 'not measured'
_exptl_crystal_description block
_exptl_crystal_F_000 696
_exptl_crystal_size_max 0.55
_exptl_crystal_size_mid 0.52
_exptl_crystal_size_min 0.47
_refine_diff_density_max 0.158
_refine_diff_density_min -0.157
_refine_ls_extinction_coef 0.049(3)
_refine_ls_extinction_expression Fc^*^=kFc[1+0.001xFc^2^\l^3^/sin(2\q)]^-1/4^
_refine_ls_extinction_method 'SHELXTL (Bruker, 1997)'
_refine_ls_goodness_of_fit_ref 0.999
_refine_ls_hydrogen_treatment constr
_refine_ls_matrix_type full
_refine_ls_number_parameters 227
_refine_ls_number_reflns 3189
_refine_ls_number_restraints 0
_refine_ls_restrained_S_all 0.999
_refine_ls_R_factor_all 0.0887
_refine_ls_R_factor_gt 0.0449
_refine_ls_shift/su_max 0.000
_refine_ls_shift/su_mean 0.000
_refine_ls_structure_factor_coef Fsqd
_refine_ls_weighting_details 'calc w = 1/[\s^2^(Fo^2^)+(0.0423P)^2^+0.5691P] where P=(Fo^2^+2Fc^2^)/3'
_refine_ls_weighting_scheme calc
_refine_ls_wR_factor_gt 0.0996
_refine_ls_wR_factor_ref 0.1279
_reflns_number_gt 1889
_reflns_number_total 3189
_reflns_threshold_expression I>2\s(I)
_cod_data_source_file cv6614.cif
_cod_data_source_block I
_cod_depositor_comments
;
The following automatic conversions were performed:
'_symmetry_cell_setting' value 'Monoclinic' changed to 'monoclinic'
according to '/home/saulius/struct/CIF-dictionaries/cif_core.dic'
dictionary named 'cif_core.dic' version 2.4.1 from 2010-06-29.

Automatic conversion script
Id: cif_fix_enum 1527 2010-12-29 10:47:43Z saulius 

The following automatic conversions were performed:

'_symmetry_cell_setting' value 'Monoclinic' changed to 'monoclinic'
according to /home/saulius/struct/CIF-dictionaries/cif_core.dic
dictionary named 'cif_core.dic' version 2.4.1 from 2010-06-29.

Automatic conversion script
Id: cif_fix_values 1715 2011-07-08 13:25:40Z adriana 
;
_cod_original_cell_volume 1807.5(7)
_cod_original_sg_symbol_H-M 'P 21/c'
_cod_database_code 2207761
_cod_database_fobs_code 2207761

loop_
_symmetry_equiv_pos_as_xyz
'x, y, z'
'-x, y+1/2, -z+1/2'
'-x, -y, -z'
'x, -y-1/2, z-1/2'

loop_
_atom_site_label
_atom_site_fract_x
_atom_site_fract_y
_atom_site_fract_z
_atom_site_U_iso_or_equiv
_atom_site_adp_type
_atom_site_calc_flag
_atom_site_refinement_flags
_atom_site_occupancy
_atom_site_type_symbol
N1 0.64986(16) 0.06597(10) 1.0878(2) 0.0607(5) Uani d . 1 N
O1 0.71688(14) 0.13498(9) 0.73392(19) 0.0693(5) Uani d . 1 O
O2 0.34654(13) 0.21340(9) 0.76615(19) 0.0672(5) Uani d . 1 O
C1 0.7208(2) 0.05815(14) 1.2104(3) 0.0749(8) Uani d . 1 C
H1 0.7534 0.0121 1.2282 0.090 Uiso calc R 1 H
C2 0.7478(2) 0.11372(16) 1.3105(3) 0.0714(7) Uani d . 1 C
H2 0.7969 0.1054 1.3944 0.086 Uiso calc R 1 H
C3 0.7014(2) 0.18165(16) 1.2847(3) 0.0704(7) Uani d . 1 C
H3 0.7189 0.2208 1.3501 0.085 Uiso calc R 1 H
C4 0.6288(2) 0.19114(13) 1.1615(3) 0.0611(6) Uani d . 1 C
H4 0.5961 0.2371 1.1420 0.073 Uiso calc R 1 H
C5 0.60384(17) 0.13239(11) 1.0655(2) 0.0446(5) Uani d . 1 C
C6 0.52172(17) 0.14184(11) 0.9310(2) 0.0444(5) Uani d . 1 C
H6 0.5382 0.1895 0.8827 0.053 Uiso calc R 1 H
C7 0.53681(18) 0.08244(11) 0.8084(2) 0.0520(6) Uani d . 1 C
H7A 0.5207 0.0349 0.8547 0.062 Uiso calc R 1 H
H7B 0.4801 0.0904 0.7268 0.062 Uiso calc R 1 H
C8 0.65629(19) 0.08037(12) 0.7376(2) 0.0504(5) Uani d . 1 C
C9 0.6982(2) 0.01021(13) 0.6683(2) 0.0590(6) Uani d . 1 C
C10 0.6231(3) -0.04686(14) 0.6304(3) 0.0753(8) Uani d . 1 C
H10 0.5443 -0.0423 0.6509 0.090 Uiso calc R 1 H
C11 0.6650(4) -0.11063(16) 0.5621(3) 0.1046(12) Uani d . 1 C
H11 0.6142 -0.1486 0.5366 0.125 Uiso calc R 1 H
C12 0.7808(5) -0.1177(2) 0.5325(4) 0.1209(16) Uani d . 1 C
H12 0.8085 -0.1604 0.4861 0.145 Uiso calc R 1 H
C13 0.8569(4) -0.0623(2) 0.5706(4) 0.1095(12) Uani d . 1 C
H13 0.9357 -0.0678 0.5510 0.131 Uiso calc R 1 H
C14 0.8160(3) 0.00239(15) 0.6386(3) 0.0812(8) Uani d . 1 C
H14 0.8674 0.0401 0.6638 0.097 Uiso calc R 1 H
C15 0.39591(17) 0.14319(12) 0.9882(2) 0.0508(6) Uani d . 1 C
H15A 0.3713 0.0931 1.0089 0.061 Uiso calc R 1 H
H15B 0.3930 0.1702 1.0850 0.061 Uiso calc R 1 H
C16 0.31204(18) 0.17754(11) 0.8762(2) 0.0485(5) Uani d . 1 C
C17 0.18484(18) 0.16906(12) 0.9047(2) 0.0511(6) Uani d . 1 C
C18 0.1408(2) 0.12207(15) 1.0154(3) 0.0780(8) Uani d . 1 C
H18 0.1913 0.0944 1.0760 0.094 Uiso calc R 1 H
C19 0.0221(2) 0.1156(2) 1.0373(4) 0.1039(11) Uani d . 1 C
H19 -0.0064 0.0839 1.1127 0.125 Uiso calc R 1 H
C20 -0.0520(2) 0.1552(2) 0.9497(4) 0.1022(11) Uani d . 1 C
H20 -0.1316 0.1505 0.9640 0.123 Uiso calc R 1 H
C21 -0.0103(2) 0.20237(19) 0.8394(4) 0.0938(10) Uani d . 1 C
H21 -0.0617 0.2298 0.7794 0.113 Uiso calc R 1 H
C22 0.1079(2) 0.20944(14) 0.8170(3) 0.0697(7) Uani d . 1 C
H22 0.1356 0.2417 0.7421 0.084 Uiso calc R 1 H

loop_
_atom_site_aniso_label
_atom_site_aniso_U_11
_atom_site_aniso_U_22
_atom_site_aniso_U_33
_atom_site_aniso_U_12
_atom_site_aniso_U_13
_atom_site_aniso_U_23
N1 0.0584(12) 0.0489(11) 0.0748(13) -0.0032(9) -0.0136(10) 0.0070(10)
O1 0.0600(10) 0.0636(10) 0.0843(12) -0.0048(9) 0.0146(9) -0.0002(9)
O2 0.0561(10) 0.0724(11) 0.0731(11) 0.0038(8) 0.0021(8) 0.0237(9)
C1 0.0695(17) 0.0632(16) 0.092(2) -0.0010(13) -0.0235(15) 0.0222(15)
C2 0.0602(16) 0.095(2) 0.0592(15) -0.0094(15) -0.0136(13) 0.0140(15)
C3 0.0640(17) 0.0848(19) 0.0624(15) 0.0010(14) -0.0129(13) -0.0150(14)
C4 0.0612(15) 0.0583(14) 0.0636(15) 0.0065(11) -0.0112(12) -0.0103(12)
C5 0.0387(11) 0.0469(12) 0.0483(12) -0.0020(9) 0.0015(9) 0.0017(10)
C6 0.0423(12) 0.0438(11) 0.0471(12) -0.0007(9) 0.0001(10) 0.0007(9)
C7 0.0477(13) 0.0547(13) 0.0535(13) -0.0035(10) -0.0029(10) -0.0037(10)
C8 0.0522(14) 0.0548(14) 0.0441(12) 0.0058(11) -0.0010(10) 0.0044(10)
C9 0.0774(18) 0.0577(14) 0.0420(13) 0.0191(13) 0.0058(12) 0.0085(11)
C10 0.115(2) 0.0593(16) 0.0513(15) 0.0120(16) 0.0015(14) -0.0021(12)
C11 0.184(4) 0.0654(19) 0.0644(19) 0.026(2) -0.002(2) -0.0078(15)
C12 0.204(5) 0.087(3) 0.072(2) 0.069(3) 0.020(3) 0.0042(19)
C13 0.130(3) 0.114(3) 0.085(2) 0.066(3) 0.033(2) 0.018(2)
C14 0.091(2) 0.0858(19) 0.0671(17) 0.0346(16) 0.0179(15) 0.0160(14)
C15 0.0449(12) 0.0568(13) 0.0507(13) 0.0007(10) 0.0001(10) 0.0015(10)
C16 0.0478(13) 0.0451(12) 0.0525(13) 0.0022(10) 0.0011(10) -0.0017(10)
C17 0.0445(13) 0.0595(13) 0.0492(13) 0.0043(10) -0.0027(10) -0.0051(11)
C18 0.0470(15) 0.109(2) 0.0781(18) -0.0021(14) -0.0036(13) 0.0255(16)
C19 0.0511(17) 0.161(3) 0.100(2) -0.0144(18) 0.0012(16) 0.036(2)
C20 0.0430(16) 0.169(3) 0.095(2) -0.0013(19) -0.0018(17) 0.007(2)
C21 0.0516(18) 0.136(3) 0.093(2) 0.0231(17) -0.0114(16) 0.007(2)
C22 0.0552(16) 0.0854(18) 0.0685(16) 0.0133(13) -0.0028(13) 0.0062(14)

loop_
_atom_type_symbol
_atom_type_description
_atom_type_scat_dispersion_real
_atom_type_scat_dispersion_imag
_atom_type_scat_source
C C 0.0033 0.0016 'International Tables Vol C Tables 4.2.6.8 and 6.1.1.4'
H H 0.0000 0.0000 'International Tables Vol C Tables 4.2.6.8 and 6.1.1.4'
O O 0.0106 0.0060 'International Tables Vol C Tables 4.2.6.8 and 6.1.1.4'
N N 0.0061 0.0033 'International Tables Vol C Tables 4.2.6.8 and 6.1.1.4'

loop_
_geom_angle_atom_site_label_1
_geom_angle_atom_site_label_2
_geom_angle_atom_site_label_3
_geom_angle
_geom_angle_publ_flag
C5 N1 C1 116.8(2) ?
N1 C1 C2 123.9(2) ?
N1 C1 H1 118.0 ?
C2 C1 H1 118.0 ?
C3 C2 C1 118.6(2) ?
C3 C2 H2 120.7 ?
C1 C2 H2 120.7 ?
C4 C3 C2 118.8(2) ?
C4 C3 H3 120.6 ?
C2 C3 H3 120.6 ?
C3 C4 C5 119.8(2) ?
C3 C4 H4 120.1 ?
C5 C4 H4 120.1 ?
N1 C5 C4 122.1(2) ?
N1 C5 C6 117.61(18) ?
C4 C5 C6 120.28(19) ?
C5 C6 C7 112.54(17) yes
C5 C6 C15 110.17(16) yes
C7 C6 C15 110.25(17) yes
C5 C6 H6 107.9 ?
C7 C6 H6 107.9 ?
C15 C6 H6 107.9 ?
C8 C7 C6 113.99(17) ?
C8 C7 H7A 108.8 ?
C6 C7 H7A 108.8 ?
C8 C7 H7B 108.8 ?
C6 C7 H7B 108.8 ?
H7A C7 H7B 107.6 ?
O1 C8 C9 120.1(2) ?
O1 C8 C7 121.05(19) ?
C9 C8 C7 118.8(2) ?
C10 C9 C14 119.2(2) ?
C10 C9 C8 122.1(2) ?
C14 C9 C8 118.7(2) ?
C11 C10 C9 120.5(3) ?
C11 C10 H10 119.8 ?
C9 C10 H10 119.8 ?
C12 C11 C10 120.0(4) ?
C12 C11 H11 120.0 ?
C10 C11 H11 120.0 ?
C11 C12 C13 120.6(3) ?
C11 C12 H12 119.7 ?
C13 C12 H12 119.7 ?
C12 C13 C14 120.1(4) ?
C12 C13 H13 119.9 ?
C14 C13 H13 119.9 ?
C9 C14 C13 119.7(3) ?
C9 C14 H14 120.2 ?
C13 C14 H14 120.2 ?
C16 C15 C6 113.95(17) ?
C16 C15 H15A 108.8 ?
C6 C15 H15A 108.8 ?
C16 C15 H15B 108.8 ?
C6 C15 H15B 108.8 ?
H15A C15 H15B 107.7 ?
O2 C16 C17 120.4(2) ?
O2 C16 C15 120.90(19) ?
C17 C16 C15 118.68(18) ?
C22 C17 C18 118.2(2) ?
C22 C17 C16 119.0(2) ?
C18 C17 C16 122.8(2) ?
C17 C18 C19 120.9(3) ?
C17 C18 H18 119.6 ?
C19 C18 H18 119.6 ?
C20 C19 C18 120.1(3) ?
C20 C19 H19 120.0 ?
C18 C19 H19 120.0 ?
C19 C20 C21 120.1(3) ?
C19 C20 H20 119.9 ?
C21 C20 H20 119.9 ?
C20 C21 C22 120.3(3) ?
C20 C21 H21 119.9 ?
C22 C21 H21 119.9 ?
C17 C22 C21 120.4(3) ?
C17 C22 H22 119.8 ?
C21 C22 H22 119.8 ?

loop_
_geom_bond_atom_site_label_1
_geom_bond_atom_site_label_2
_geom_bond_distance
_geom_bond_publ_flag
N1 C5 1.331(3) ?
N1 C1 1.343(3) ?
O1 C8 1.213(2) yes
O2 C16 1.220(2) yes
C1 C2 1.364(3) ?
C1 H1 0.9300 ?
C2 C3 1.363(3) ?
C2 H2 0.9300 ?
C3 C4 1.362(3) ?
C3 H3 0.9300 ?
C4 C5 1.381(3) ?
C4 H4 0.9300 ?
C5 C6 1.506(3) ?
C6 C7 1.522(3) yes
C6 C15 1.533(3) yes
C6 H6 0.9800 ?
C7 C8 1.509(3) ?
C7 H7A 0.9700 ?
C7 H7B 0.9700 ?
C8 C9 1.489(3) ?
C9 C10 1.388(3) ?
C9 C14 1.390(3) ?
C10 C11 1.387(4) ?
C10 H10 0.9300 ?
C11 C12 1.366(5) ?
C11 H11 0.9300 ?
C12 C13 1.374(5) ?
C12 H12 0.9300 ?
C13 C14 1.396(4) ?
C13 H13 0.9300 ?
C14 H14 0.9300 ?
C15 C16 1.501(3) ?
C15 H15A 0.9700 ?
C15 H15B 0.9700 ?
C16 C17 1.495(3) ?
C17 C22 1.376(3) ?
C17 C18 1.380(3) ?
C18 C19 1.385(3) ?
C18 H18 0.9300 ?
C19 C20 1.347(4) ?
C19 H19 0.9300 ?
C20 C21 1.370(4) ?
C20 H20 0.9300 ?
C21 C22 1.381(4) ?
C21 H21 0.9300 ?
C22 H22 0.9300 ?

loop_
_cod_related_entry_id
_cod_related_entry_database
_cod_related_entry_code
1 ChemSpider 190220
